data_7027920
loop_
_publ_author_name
'L\"u, Jian'
'Gao, Shui-Ying'
'Lin, Jing-Xiang'
'Shi, Lin-Xi'
'Cao, Rong'
'Batten, Stuart R.'

_publ_section_title
;
 Systematic investigation on the coordination chemistry of a sulfonated
 monoazo dye: Ligand-dominated d- and f-block derivatives
;
_journal_issue 11
_journal_name_full 'Dalton Transactions'
_journal_page_first 1944
_journal_page_last 1953
_journal_paper_doi 10.1039/b814774d
_journal_year 2009
_chemical_formula_sum 'C24 H24 Co N6 O8 P0 S2'
_chemical_formula_weight 647.54
_chemical_name_systematic
;
?
;
_space_group_IT_number 2
_symmetry_cell_setting triclinic
_symmetry_space_group_name_Hall '-P 1'
_symmetry_space_group_name_H-M 'P -1'
_atom_sites_solution_hydrogens geom
_atom_sites_solution_primary direct
_atom_sites_solution_secondary difmap
_audit_creation_method SHELXL-97
_cell_angle_alpha 99.851(9)
_cell_angle_beta 100.327(12)
_cell_angle_gamma 97.087(9)
_cell_formula_units_Z 1
_cell_length_a 5.9988(2)
_cell_length_b 6.9651(2)
_cell_length_c 15.3459(2)
_cell_measurement_reflns_used 2764
_cell_measurement_temperature 293(2)
_cell_measurement_theta_max 27.48
_cell_measurement_theta_min 3.01
_cell_volume 613.60(5)
_computing_cell_refinement 'CrystalClear (Rigaku Corp., 2000)'
_computing_data_collection 'CrystalClear (Rigaku Corp., 2000)'
_computing_data_reduction 'CrystalClear (Rigaku Corp., 2000)'
_computing_molecular_graphics 'SHELXL-97 (Sheldrick, 1997)'
_computing_publication_material 'SHELXL-97 (Sheldrick, 1997)'
_computing_structure_refinement 'SHELXL-97 (Sheldrick, 1997)'
_computing_structure_solution 'SHELXS-97 (Sheldrick, 1990)'
_diffrn_ambient_temperature 293(2)
_diffrn_measured_fraction_theta_full 0.985
_diffrn_measured_fraction_theta_max 0.985
_diffrn_measurement_device_type
;
Mercury70 (2x2 bin mode)
;
_diffrn_measurement_method dtprofit.ref
_diffrn_radiation_monochromator graphite
_diffrn_radiation_source 'fine-focus sealed tube'
_diffrn_radiation_type MoK\a
_diffrn_radiation_wavelength 0.71073
_diffrn_reflns_av_R_equivalents 0.0161
_diffrn_reflns_av_sigmaI/netI 0.0247
_diffrn_reflns_limit_h_max 7
_diffrn_reflns_limit_h_min -7
_diffrn_reflns_limit_k_max 9
_diffrn_reflns_limit_k_min -9
_diffrn_reflns_limit_l_max 19
_diffrn_reflns_limit_l_min -16
_diffrn_reflns_number 4723
_diffrn_reflns_theta_full 27.48
_diffrn_reflns_theta_max 27.48
_diffrn_reflns_theta_min 3.01
_diffrn_standards_decay_% none
_diffrn_standards_interval_count none
_diffrn_standards_interval_time none
_diffrn_standards_number none
_exptl_absorpt_coefficient_mu 0.936
_exptl_absorpt_correction_T_max 0.829
_exptl_absorpt_correction_T_min 0.799
_exptl_absorpt_correction_type multi-scan
_exptl_crystal_colour brown
_exptl_crystal_density_diffrn 1.752
_exptl_crystal_density_method 'not measured'
_exptl_crystal_description trunk
_exptl_crystal_F_000 333
_exptl_crystal_size_max 0.4
_exptl_crystal_size_mid 0.2
_exptl_crystal_size_min 0.2
_refine_diff_density_max 0.859
_refine_diff_density_min -1.173
_refine_diff_density_rms 0.265
_refine_ls_extinction_method SHELXL
_refine_ls_goodness_of_fit_ref 0.993
_refine_ls_hydrogen_treatment mixed
_refine_ls_matrix_type full
_refine_ls_number_parameters 203
_refine_ls_number_reflns 2764
_refine_ls_number_restraints 0
_refine_ls_restrained_S_all 0.993
_refine_ls_R_factor_all 0.0546
_refine_ls_R_factor_gt 0.0395
_refine_ls_shift/su_max 0.000
_refine_ls_shift/su_mean 0.000
_refine_ls_structure_factor_coef Fsqd
_refine_ls_weighting_details 'calc w=1/[\s^2^(Fo^2^)+(0.1628P)^2^+0.3694P] where P=(Fo^2^+2Fc^2^)/3'
_refine_ls_weighting_scheme calc
_refine_ls_wR_factor_gt 0.1154
_refine_ls_wR_factor_ref 0.1906
_reflns_number_gt 2492
_reflns_number_total 2764
_reflns_threshold_expression >2sigma(I)
_cod_duplicate_entry 7000730
_cod_data_source_file B814774dsup1.cif
_cod_data_source_block Compd3b
_cod_original_cell_volume 613.60(3)
_cod_original_sg_symbol_H-M P-1
_cod_database_code 7027920

loop_
_symmetry_equiv_pos_as_xyz
'x, y, z'
'-x, -y, -z'

loop_
_atom_site_label
_atom_site_type_symbol
_atom_site_fract_x
_atom_site_fract_y
_atom_site_fract_z
_atom_site_U_iso_or_equiv
_atom_site_adp_type
_atom_site_occupancy
_atom_site_symmetry_multiplicity
_atom_site_calc_flag
_atom_site_refinement_flags
O1 O -0.5870(5) 0.0552(3) -0.40857(16) 0.0317(6) Uani 1 1 d .
O2 O -0.9281(4) 0.1897(4) -0.37819(16) 0.0310(6) Uani 1 1 d .
O3 O -0.5843(4) 0.4071(3) -0.38501(14) 0.0227(5) Uani 1 1 d .
O1W O -0.7600(4) 0.6775(3) -0.50010(16) 0.0230(5) Uani 1 1 d .
N1 N -0.7496(4) 0.2483(4) -0.58708(17) 0.0201(5) Uani 1 1 d .
N2 N -0.3227(5) 0.2625(4) 0.02787(18) 0.0262(6) Uani 1 1 d .
N3 N -0.1137(5) 0.2458(4) 0.04786(17) 0.0241(5) Uani 1 1 d .
C6 C -0.3399(5) 0.3028(5) -0.2129(2) 0.0234(6) Uani 1 1 d .
H6A H -0.2430 0.3359 -0.2508 0.028 Uiso 1 1 calc R
H2A H -0.870(7) 0.677(6) -0.553(3) 0.025(9) Uiso 1 1 d .
H1D H -0.847(7) 0.242(5) -0.557(3) 0.016(8) Uiso 1 1 d .
C10 C 0.1561(5) 0.2509(4) 0.32049(19) 0.0188(6) Uani 1 1 d .
H1C H -0.655(8) 0.136(7) -0.576(3) 0.040(12) Uiso 1 1 d .
C8 C -0.1492(5) 0.3146(5) 0.2093(2) 0.0220(6) Uani 1 1 d .
H8A H -0.2905 0.3555 0.1943 0.026 Uiso 1 1 calc R
H1A H -0.727(7) 0.802(7) -0.466(3) 0.031(11) Uiso 1 1 d .
C1 C -0.5747(5) 0.2441(4) -0.24647(18) 0.0166(5) Uani 1 1 d .
C4 C -0.3989(5) 0.2623(4) -0.06604(19) 0.0214(6) Uani 1 1 d .
C12 C 0.1832(5) 0.1947(5) 0.1643(2) 0.0244(6) Uani 1 1 d .
H12A H 0.2634 0.1578 0.1192 0.029 Uiso 1 1 calc R
C11 C 0.2764(5) 0.1923(5) 0.2532(2) 0.0228(6) Uani 1 1 d .
H11A H 0.4182 0.1521 0.2681 0.027 Uiso 1 1 calc R
C5 C -0.2529(5) 0.3110(5) -0.1222(2) 0.0249(6) Uani 1 1 d .
H5A H -0.0965 0.3493 -0.0989 0.030 Uiso 1 1 calc R
C7 C -0.0305(5) 0.2523(4) 0.14208(19) 0.0203(6) Uani 1 1 d .
C3 C -0.6341(6) 0.2106(5) -0.0994(2) 0.0257(7) Uani 1 1 d .
H3A H -0.7320 0.1848 -0.0607 0.031 Uiso 1 1 calc R
C9 C -0.0543(5) 0.3149(4) 0.2992(2) 0.0212(6) Uani 1 1 d .
H9A H -0.1310 0.3575 0.3447 0.025 Uiso 1 1 calc R
C2 C -0.7218(5) 0.1976(5) -0.1904(2) 0.0235(6) Uani 1 1 d .
H2B H -0.8781 0.1580 -0.2137 0.028 Uiso 1 1 calc R
S1 S -0.67974(12) 0.22042(10) -0.36330(4) 0.0174(2) Uani 1 1 d .
Co1 Co -0.5000 0.5000 -0.5000 0.0152(2) Uani 1 2 d S

loop_
_atom_site_aniso_label
_atom_site_aniso_U_11
_atom_site_aniso_U_22
_atom_site_aniso_U_33
_atom_site_aniso_U_23
_atom_site_aniso_U_13
_atom_site_aniso_U_12
O1 0.0471(15) 0.0229(11) 0.0232(12) -0.0007(9) 0.0028(10) 0.0123(10)
O2 0.0208(11) 0.0445(14) 0.0244(12) 0.0132(10) -0.0070(9) 0.0008(10)
O3 0.0337(11) 0.0202(10) 0.0151(10) 0.0063(8) 0.0065(8) 0.0017(8)
O1W 0.0200(10) 0.0236(11) 0.0243(11) 0.0064(9) -0.0017(8) 0.0062(8)
N1 0.0222(12) 0.0235(12) 0.0124(11) 0.0052(9) -0.0010(9) -0.0005(9)
N2 0.0268(13) 0.0352(15) 0.0157(12) 0.0078(11) -0.0003(10) 0.0045(11)
N3 0.0276(13) 0.0300(13) 0.0136(12) 0.0063(10) -0.0001(10) 0.0034(10)
C6 0.0219(14) 0.0310(15) 0.0178(14) 0.0094(12) 0.0036(11) 0.0010(11)
C10 0.0233(13) 0.0167(12) 0.0140(13) 0.0035(10) -0.0009(10) -0.0002(10)
C8 0.0208(13) 0.0267(14) 0.0183(14) 0.0057(11) 0.0006(11) 0.0057(11)
C1 0.0215(13) 0.0173(12) 0.0103(12) 0.0047(10) 0.0000(10) 0.0030(10)
C4 0.0264(15) 0.0234(14) 0.0122(13) 0.0037(10) -0.0010(11) 0.0028(11)
C12 0.0250(14) 0.0289(15) 0.0193(14) 0.0033(11) 0.0052(11) 0.0061(12)
C11 0.0219(14) 0.0265(14) 0.0201(14) 0.0055(11) 0.0013(11) 0.0078(11)
C5 0.0180(13) 0.0318(15) 0.0224(15) 0.0100(12) -0.0028(11) -0.0022(11)
C7 0.0233(14) 0.0229(13) 0.0126(13) 0.0039(10) -0.0005(10) 0.0016(10)
C3 0.0258(15) 0.0375(17) 0.0159(14) 0.0092(12) 0.0070(12) 0.0032(12)
C9 0.0209(14) 0.0271(14) 0.0145(13) 0.0029(11) 0.0019(10) 0.0041(11)
C2 0.0192(13) 0.0322(15) 0.0187(15) 0.0088(12) 0.0008(11) 0.0012(11)
S1 0.0218(4) 0.0178(4) 0.0116(4) 0.0042(3) -0.0005(3) 0.0029(3)
Co1 0.0180(3) 0.0163(3) 0.0109(3) 0.0037(2) 0.0013(2) 0.0030(2)

loop_
_atom_type_symbol
_atom_type_description
_atom_type_scat_dispersion_real
_atom_type_scat_dispersion_imag
_atom_type_scat_source
C C 0.0033 0.0016 'International Tables Vol C Tables 4.2.6.8 and 6.1.1.4'
H H 0.0000 0.0000 'International Tables Vol C Tables 4.2.6.8 and 6.1.1.4'
N N 0.0061 0.0033 'International Tables Vol C Tables 4.2.6.8 and 6.1.1.4'
O O 0.0106 0.0060 'International Tables Vol C Tables 4.2.6.8 and 6.1.1.4'
P P 0.1023 0.0942 'International Tables Vol C Tables 4.2.6.8 and 6.1.1.4'
Co Co 0.3494 0.9721 'International Tables Vol C Tables 4.2.6.8 and 6.1.1.4'
S S 0.1246 0.1234 'International Tables Vol C Tables 4.2.6.8 and 6.1.1.4'

loop_
_geom_angle_atom_site_label_1
_geom_angle_atom_site_label_2
_geom_angle_atom_site_label_3
_geom_angle
_geom_angle_site_symmetry_1
_geom_angle_site_symmetry_3
S1 O3 Co1 136.25(14) . .
C10 N1 Co1 121.31(17) 1_454 .
N3 N2 C4 112.9(3) . .
N2 N3 C7 114.1(3) . .
C5 C6 C1 119.1(3) . .
C9 C10 C11 120.8(3) . .
C9 C10 N1 119.2(3) . 1_656
C11 C10 N1 120.0(3) . 1_656
C7 C8 C9 119.5(3) . .
C2 C1 C6 121.1(3) . .
C2 C1 S1 120.5(2) . .
C6 C1 S1 118.4(2) . .
C3 C4 C5 120.6(3) . .
C3 C4 N2 115.8(3) . .
C5 C4 N2 123.6(3) . .
C11 C12 C7 120.1(3) . .
C12 C11 C10 119.5(3) . .
C6 C5 C4 120.0(3) . .
C12 C7 C8 120.5(3) . .
C12 C7 N3 115.7(3) . .
C8 C7 N3 123.8(3) . .
C2 C3 C4 119.7(3) . .
C10 C9 C8 119.6(3) . .
C3 C2 C1 119.4(3) . .
O2 S1 O1 113.76(16) . .
O2 S1 O3 112.85(14) . .
O1 S1 O3 110.71(14) . .
O2 S1 C1 107.31(14) . .
O1 S1 C1 106.55(14) . .
O3 S1 C1 105.01(13) . .
O3 Co1 O3 180.000(1) . 2_464
O3 Co1 O1W 89.24(9) . .
O3 Co1 O1W 90.76(9) 2_464 .
O3 Co1 O1W 90.76(9) . 2_464
O3 Co1 O1W 89.24(9) 2_464 2_464
O1W Co1 O1W 180.00(13) . 2_464
O3 Co1 N1 90.47(9) . 2_464
O3 Co1 N1 89.53(9) 2_464 2_464
O1W Co1 N1 89.63(9) . 2_464
O1W Co1 N1 90.37(9) 2_464 2_464
O3 Co1 N1 89.53(9) . .
O3 Co1 N1 90.47(9) 2_464 .
O1W Co1 N1 90.37(9) . .
O1W Co1 N1 89.63(10) 2_464 .
N1 Co1 N1 180.0 2_464 .

loop_
_geom_bond_atom_site_label_1
_geom_bond_atom_site_label_2
_geom_bond_distance
_geom_bond_site_symmetry_2
O1 S1 1.463(2) .
O2 S1 1.449(2) .
O3 S1 1.470(2) .
O3 Co1 2.102(2) .
O1W Co1 2.106(2) .
N1 C10 1.434(3) 1_454
N1 Co1 2.221(3) .
N2 N3 1.261(4) .
N2 C4 1.431(4) .
N3 C7 1.433(4) .
C6 C5 1.385(4) .
C6 C1 1.394(4) .
C10 C9 1.392(4) .
C10 C11 1.396(4) .
C10 N1 1.434(3) 1_656
C8 C7 1.395(4) .
C8 C9 1.394(4) .
C1 C2 1.386(4) .
C1 S1 1.762(3) .
C4 C3 1.391(4) .
C4 C5 1.386(4) .
C12 C11 1.383(4) .
C12 C7 1.392(4) .
C3 C2 1.384(4) .
Co1 O3 2.102(2) 2_464
Co1 O1W 2.106(2) 2_464
Co1 N1 2.221(3) 2_464
